data_4134382
loop_
_publ_author_name
'Nguyen, Minh Tho'
'Gusev, Dmitry'
'Dmitrienko, Anton'
'Gabidullin, Bulat M.'
'Spasyuk, Denis'
'Pilkington, Melanie'
'Nikonov, Georgii I.'

_publ_section_title
;
 Ge(0) Compound Stabilized by a Diimino-Carbene Ligand: Synthesis and
 Ambiphilic Reactivity.
;
_journal_issue 12
_journal_name_full 'Journal of the American Chemical Society'
_journal_page_first 5852
_journal_page_last 5861
_journal_paper_doi 10.1021/jacs.0c01283
_journal_volume 142
_journal_year 2020
_chemical_formula_moiety 'C47 H51 Ge I N4'
_chemical_formula_sum 'C47 H51 Ge I N4'
_chemical_formula_weight 871.41
_space_group_crystal_system triclinic
_space_group_IT_number 2
_space_group_name_Hall '-P 1'
_space_group_name_H-M_alt 'P -1'
_atom_sites_solution_hydrogens geom
_atom_sites_solution_primary direct
_atom_sites_solution_secondary difmap
_audit_creation_date 2020-02-02
_audit_creation_method
;
Olex2 1.2
(compiled 2018.05.29 svn.r3508 for OlexSys, GUI svn.r5506)
;
_cell_angle_alpha 75.451(2)
_cell_angle_beta 77.193(2)
_cell_angle_gamma 74.606(3)
_cell_formula_units_Z 4
_cell_length_a 11.1696(6)
_cell_length_b 18.5499(10)
_cell_length_c 22.1637(11)
_cell_measurement_reflns_used 9802
_cell_measurement_temperature 150(2)
_cell_measurement_theta_max 28.45
_cell_measurement_theta_min 2.28
_cell_volume 4226.0(4)
_computing_molecular_graphics 'Olex2 (Dolomanov et al., 2009)'
_computing_publication_material 'Olex2 (Dolomanov et al., 2009)'
_computing_structure_refinement 'XL (Sheldrick, 2008)'
_computing_structure_solution 'SHELXS-97 (Sheldrick, 1990)'
_diffrn_ambient_temperature 150.02
_diffrn_measured_fraction_theta_full 0.990
_diffrn_measured_fraction_theta_max 0.990
_diffrn_measurement_device_type 'Bruker APEX-II CCD'
_diffrn_radiation_monochromator graphite
_diffrn_radiation_type MoK\a
_diffrn_radiation_wavelength 0.71073
_diffrn_reflns_av_R_equivalents 0.0459
_diffrn_reflns_av_unetI/netI 0.0371
_diffrn_reflns_limit_h_max 14
_diffrn_reflns_limit_h_min -14
_diffrn_reflns_limit_k_max 24
_diffrn_reflns_limit_k_min -24
_diffrn_reflns_limit_l_max 29
_diffrn_reflns_limit_l_min -29
_diffrn_reflns_number 147737
_diffrn_reflns_theta_full 28.49
_diffrn_reflns_theta_max 28.49
_diffrn_reflns_theta_min 0.96
_diffrn_source 'fine-focus sealed tube'
_exptl_absorpt_coefficient_mu 1.492
_exptl_absorpt_correction_T_max 0.7457
_exptl_absorpt_correction_T_min 0.6594
_exptl_absorpt_correction_type multi-scan
_exptl_absorpt_process_details 'Bruker SADABS'
_exptl_crystal_colour 'clear orange'
_exptl_crystal_colour_lustre clear
_exptl_crystal_colour_primary orange
_exptl_crystal_density_diffrn 1.370
_exptl_crystal_density_method 'not measured'
_exptl_crystal_description block
_exptl_crystal_F_000 1784
_exptl_crystal_preparation 'heating germylone with PhI in benzene at 40oC for 1 day'
_exptl_crystal_recrystallization_method 'from a mixture of benzene/hexane at room temperature'
_exptl_crystal_size_max 0.17
_exptl_crystal_size_mid 0.14
_exptl_crystal_size_min 0.13
_refine_diff_density_max 1.817
_refine_diff_density_min -1.328
_refine_diff_density_rms 0.111
_refine_ls_extinction_method none
_refine_ls_goodness_of_fit_ref 1.152
_refine_ls_hydrogen_treatment constr
_refine_ls_matrix_type full
_refine_ls_number_parameters 971
_refine_ls_number_reflns 21189
_refine_ls_number_restraints 1
_refine_ls_restrained_S_all 1.152
_refine_ls_R_factor_all 0.0744
_refine_ls_R_factor_gt 0.0532
_refine_ls_shift/su_max 0.001
_refine_ls_shift/su_mean 0.000
_refine_ls_structure_factor_coef Fsqd
_refine_ls_weighting_details 'calc w=1/[\s^2^(Fo^2^)+(0.0124P)^2^+16.4554P] where P=(Fo^2^+2Fc^2^)/3'
_refine_ls_weighting_scheme calc
_refine_ls_wR_factor_gt 0.1000
_refine_ls_wR_factor_ref 0.1082
_reflns_number_gt 17030
_reflns_number_total 21189
_reflns_threshold_expression >2sigma(I)
_cod_data_source_file ja0c01283_si_005.cif
_cod_data_source_block mt29_0m_a
_cod_depositor_comments 'Adding full bibliography for 4134378--4134383.cif.'
_cod_database_code 4134382
_olex2_refinement_description
;
1. Fixed Uiso
 At 1.2 times of:
  All C(H) groups
 At 1.5 times of:
  All C(H,H,H) groups
2. Rigid bond restraints
 I1, Ge1
 with sigma for 1-2 distances of 0.01 and sigma for 1-3 distances of 0.01
3.a Ternary CH refined with riding coordinates:
 C17(H17), C20(H20), C39(H39), C36(H36), C67(H67), C64(H64), C86(H86), C84(H84)
3.b Aromatic/amide H refined with riding coordinates:
 C13(H13), C14(H14), C15(H15), C6(H6), C7(H7), C8(H8), C9(H9), C10(H10),
 C2(H2), C1(H1), C43(H43), C44(H44), C45(H45), C46(H46), C47(H47), C34(H34),
 C33(H33), C32(H32), C25(H25), C26(H26), C27(H27), C28(H28), C29(H29), C62(H62),
  C61(H61), C60(H60), C57(H57), C56(H56), C55(H55), C54(H54), C53(H53),
 C49(H49), C48(H48), C90(H90), C91(H91), C92(H92), C93(H93), C94(H94), C72(H72),
  C73(H73), C74(H74), C75(H75), C76(H76), C81(H81), C80(H80), C79(H79)
3.c Idealised Me refined as rotating group:
 C18(H18A,H18B,H18C), C19(H19A,H19B,H19C), C22(H22A,H22B,H22C), C21(H21A,H21B,
 H21C), C41(H41A,H41B,H41C), C40(H40A,H40B,H40C), C38(H38A,H38B,H38C), C37(H37A,
 H37B,H37C), C68(H68A,H68B,H68C), C69(H69A,H69B,H69C), C65(H65A,H65B,H65C),
 C66(H66A,H66B,H66C), C88(H88A,H88B,H88C), C87(H87A,H87B,H87C), C83(H83A,H83B,
 H83C), C85(H85A,H85B,H85C)
;
_olex2_date_sample_completion 2019-11-03
_olex2_date_sample_data_collection 2019-11-01
_olex2_date_sample_submission 2019-11-01
_olex2_exptl_crystal_mounting_method 'mounted on a cryoloop with paratone oil '
_olex2_submission_original_sample_id 'MT29_0m_a.res '
_olex2_submission_special_instructions 'No special instructions were received'

loop_
_space_group_symop_id
_space_group_symop_operation_xyz
1 'x, y, z'
2 '-x, -y, -z'

loop_
_atom_site_label
_atom_site_type_symbol
_atom_site_fract_x
_atom_site_fract_y
_atom_site_fract_z
_atom_site_U_iso_or_equiv
_atom_site_adp_type
_atom_site_occupancy
_atom_site_calc_flag
_atom_site_disorder_assembly
_atom_site_disorder_group
_atom_site_refinement_flags_posn
_atom_site_refinement_flags_adp
Ge1 Ge 0.67321(4) 0.38029(2) 0.893862(18) 0.01886(8) Uani 1 d . . . U
Ge2 Ge 0.98237(4) 0.11597(2) 0.601020(18) 0.01965(8) Uani 1 d . . . .
I1 I 0.79099(3) 0.252210(14) 0.847616(13) 0.02894(7) Uani 1 d . . . U
I2 I 0.95729(3) 0.246508(15) 0.641618(14) 0.03430(8) Uani 1 d . . . .
N4 N 0.7169(3) 0.45275(16) 0.80579(14) 0.0178(6) Uani 1 d . . . .
N1 N 0.5578(3) 0.41351(16) 0.78444(13) 0.0167(6) Uani 1 d . . . .
N2 N 0.4670(3) 0.32521(16) 0.85892(13) 0.0165(6) Uani 1 d . . . .
N3 N 0.4792(3) 0.28737(16) 0.96396(13) 0.0170(6) Uani 1 d . . . .
N7 N 0.7629(3) 0.21187(17) 0.52984(13) 0.0183(6) Uani 1 d . . . .
N6 N 0.6972(3) 0.17652(16) 0.63656(13) 0.0165(6) Uani 1 d . . . .
N5 N 0.8005(3) 0.09141(16) 0.71231(13) 0.0162(6) Uani 1 d . . . .
N8 N 1.0121(3) 0.04611(16) 0.69043(13) 0.0162(6) Uani 1 d . . . .
C11 C 0.4490(4) 0.2414(2) 1.02474(17) 0.0199(7) Uani 1 d . . . .
C12 C 0.5481(4) 0.1958(2) 1.05703(17) 0.0218(8) Uani 1 d . . . .
C13 C 0.5188(4) 0.1529(2) 1.11740(18) 0.0289(9) Uani 1 d . . . .
H13 H 0.5850 0.1211 1.1387 0.035 Uiso 1 calc . . R .
C14 C 0.3954(4) 0.1557(3) 1.14696(19) 0.0354(10) Uani 1 d . . . .
H14 H 0.3770 0.1256 1.1879 0.042 Uiso 1 calc . . R .
C15 C 0.2991(4) 0.2028(3) 1.11605(19) 0.0341(10) Uani 1 d . . . .
H15 H 0.2145 0.2057 1.1370 0.041 Uiso 1 calc . . R .
C16 C 0.3224(4) 0.2464(2) 1.05495(18) 0.0257(8) Uani 1 d . . . .
C17 C 0.2113(4) 0.3012(3) 1.02613(19) 0.0293(9) Uani 1 d . . . .
H17 H 0.2423 0.3207 0.9805 0.035 Uiso 1 calc . . R .
C18 C 0.1042(4) 0.2621(3) 1.0298(2) 0.0391(11) Uani 1 d . . . .
H18A H 0.1375 0.2168 1.0109 0.059 Uiso 1 calc . . GR .
H18B H 0.0396 0.2977 1.0067 0.059 Uiso 1 calc . . GR .
H18C H 0.0669 0.2468 1.0741 0.059 Uiso 1 calc . . GR .
C19 C 0.1617(5) 0.3698(3) 1.0587(2) 0.0442(12) Uani 1 d . . . .
H19A H 0.1276 0.3523 1.1031 0.066 Uiso 1 calc . . GR .
H19B H 0.0952 0.4065 1.0376 0.066 Uiso 1 calc . . GR .
H19C H 0.2307 0.3944 1.0561 0.066 Uiso 1 calc . . GR .
C20 C 0.6835(4) 0.1962(2) 1.02768(19) 0.0248(8) Uani 1 d . . . .
H20 H 0.6849 0.2194 0.9817 0.030 Uiso 1 calc . . R .
C22 C 0.7692(5) 0.1172(3) 1.0323(3) 0.0510(14) Uani 1 d . . . .
H22A H 0.7765 0.0944 1.0766 0.077 Uiso 1 calc . . GR .
H22B H 0.8528 0.1210 1.0079 0.077 Uiso 1 calc . . GR .
H22C H 0.7338 0.0850 1.0152 0.077 Uiso 1 calc . . GR .
C21 C 0.7360(5) 0.2460(3) 1.0553(3) 0.0506(14) Uani 1 d . . . .
H21A H 0.6823 0.2977 1.0504 0.076 Uiso 1 calc . . GR .
H21B H 0.8216 0.2483 1.0331 0.076 Uiso 1 calc . . GR .
H21C H 0.7380 0.2243 1.1003 0.076 Uiso 1 calc . . GR .
C4 C 0.4544(3) 0.27290(19) 0.91487(16) 0.0161(7) Uani 1 d . . . .
C5 C 0.4138(4) 0.2030(2) 0.91184(16) 0.0192(7) Uani 1 d . . . .
C6 C 0.2969(4) 0.2087(2) 0.89713(19) 0.0280(9) Uani 1 d . . . .
H6 H 0.2410 0.2571 0.8887 0.034 Uiso 1 calc . . R .
C7 C 0.2617(5) 0.1430(3) 0.8947(2) 0.0408(11) Uani 1 d . . . .
H7 H 0.1814 0.1468 0.8849 0.049 Uiso 1 calc . . R .
C8 C 0.3428(6) 0.0726(3) 0.9066(2) 0.0464(13) Uani 1 d . . . .
H8 H 0.3183 0.0279 0.9050 0.056 Uiso 1 calc . . R .
C9 C 0.4594(6) 0.0671(3) 0.9206(2) 0.0449(13) Uani 1 d . . . .
H9 H 0.5155 0.0185 0.9281 0.054 Uiso 1 calc . . R .
C10 C 0.4961(4) 0.1319(2) 0.9239(2) 0.0319(9) Uani 1 d . . . .
H10 H 0.5761 0.1277 0.9342 0.038 Uiso 1 calc . . R .
C3 C 0.5159(3) 0.39384(19) 0.85367(15) 0.0158(7) Uani 1 d . . . .
C2 C 0.4607(4) 0.3186(2) 0.79806(16) 0.0201(7) Uani 1 d . . . .
H2 H 0.4244 0.2821 0.7894 0.024 Uiso 1 calc . . R .
C1 C 0.5126(4) 0.3702(2) 0.75397(17) 0.0207(7) Uani 1 d . . . .
H1 H 0.5181 0.3768 0.7096 0.025 Uiso 1 calc . . R .
C42 C 0.4098(3) 0.4588(2) 0.87501(17) 0.0197(7) Uani 1 d . . . .
C43 C 0.3344(4) 0.5089(2) 0.8331(2) 0.0275(9) Uani 1 d . . . .
H43 H 0.3488 0.5033 0.7905 0.033 Uiso 1 calc . . R .
C44 C 0.2383(4) 0.5672(3) 0.8530(2) 0.0390(11) Uani 1 d . . . .
H44 H 0.1870 0.6009 0.8241 0.047 Uiso 1 calc . . R .
C45 C 0.2169(4) 0.5763(3) 0.9147(2) 0.0398(11) Uani 1 d . . . .
H45 H 0.1512 0.6162 0.9283 0.048 Uiso 1 calc . . R .
C46 C 0.2913(4) 0.5272(3) 0.9566(2) 0.0368(10) Uani 1 d . . . .
H46 H 0.2771 0.5335 0.9991 0.044 Uiso 1 calc . . R .
C47 C 0.3871(4) 0.4684(2) 0.93718(19) 0.0278(9) Uani 1 d . . . .
H47 H 0.4376 0.4346 0.9665 0.033 Uiso 1 calc . . R .
C23 C 0.6551(3) 0.44810(18) 0.76327(16) 0.0162(7) Uani 1 d . . . .
C30 C 0.7965(3) 0.5073(2) 0.79055(16) 0.0187(7) Uani 1 d . . . .
C35 C 0.7385(4) 0.5860(2) 0.78368(17) 0.0206(7) Uani 1 d . . . .
C34 C 0.8157(4) 0.6375(2) 0.76877(19) 0.0287(9) Uani 1 d . . . .
H34 H 0.7787 0.6906 0.7636 0.034 Uiso 1 calc . . R .
C33 C 0.9451(4) 0.6136(3) 0.7612(2) 0.0336(10) Uani 1 d . . . .
H33 H 0.9962 0.6500 0.7506 0.040 Uiso 1 calc . . R .
C32 C 1.0000(4) 0.5369(3) 0.7691(2) 0.0337(10) Uani 1 d . . . .
H32 H 1.0891 0.5210 0.7643 0.040 Uiso 1 calc . . R .
C31 C 0.9279(4) 0.4819(2) 0.78418(18) 0.0246(8) Uani 1 d . . . .
C39 C 0.9901(4) 0.3976(2) 0.7962(2) 0.0384(11) Uani 1 d . . . .
H39 H 0.9286 0.3691 0.7923 0.046 Uiso 1 calc . . R .
C41 C 1.0168(5) 0.3720(3) 0.8638(3) 0.0606(16) Uani 1 d . . . .
H41A H 1.0825 0.3955 0.8681 0.091 Uiso 1 calc . . GR .
H41B H 1.0453 0.3162 0.8737 0.091 Uiso 1 calc . . GR .
H41C H 0.9398 0.3876 0.8931 0.091 Uiso 1 calc . . GR .
C40 C 1.1099(5) 0.3769(3) 0.7489(3) 0.0596(17) Uani 1 d . . . .
H40A H 1.0927 0.3987 0.7058 0.089 Uiso 1 calc . . GR .
H40B H 1.1372 0.3213 0.7546 0.089 Uiso 1 calc . . GR .
H40C H 1.1764 0.3977 0.7561 0.089 Uiso 1 calc . . GR .
C36 C 0.5967(4) 0.6136(2) 0.7974(2) 0.0277(9) Uani 1 d . . . .
H36 H 0.5580 0.5743 0.7903 0.033 Uiso 1 calc . . R .
C38 C 0.5496(5) 0.6891(3) 0.7536(3) 0.0574(16) Uani 1 d . . . .
H38A H 0.5783 0.7300 0.7631 0.086 Uiso 1 calc . . GR .
H38B H 0.4574 0.7010 0.7601 0.086 Uiso 1 calc . . GR .
H38C H 0.5829 0.6848 0.7096 0.086 Uiso 1 calc . . GR .
C37 C 0.5552(4) 0.6198(3) 0.8664(2) 0.0453(13) Uani 1 d . . . .
H37A H 0.5878 0.5710 0.8934 0.068 Uiso 1 calc . . GR .
H37B H 0.4630 0.6323 0.8760 0.068 Uiso 1 calc . . GR .
H37C H 0.5879 0.6601 0.8741 0.068 Uiso 1 calc . . GR .
C24 C 0.6858(4) 0.4789(2) 0.69414(17) 0.0200(7) Uani 1 d . . . .
C25 C 0.5967(4) 0.5328(2) 0.66198(18) 0.0278(9) Uani 1 d . . . .
H25 H 0.5142 0.5496 0.6836 0.033 Uiso 1 calc . . R .
C26 C 0.6289(5) 0.5621(3) 0.5979(2) 0.0365(10) Uani 1 d . . . .
H26 H 0.5687 0.5998 0.5759 0.044 Uiso 1 calc . . R .
C27 C 0.7473(5) 0.5368(3) 0.5663(2) 0.0402(11) Uani 1 d . . . .
H27 H 0.7689 0.5570 0.5225 0.048 Uiso 1 calc . . R .
C28 C 0.8355(5) 0.4818(3) 0.5982(2) 0.0390(11) Uani 1 d . . . .
H28 H 0.9167 0.4635 0.5761 0.047 Uiso 1 calc . . R .
C29 C 0.8049(4) 0.4535(2) 0.66223(19) 0.0294(9) Uani 1 d . . . .
H29 H 0.8659 0.4167 0.6843 0.035 Uiso 1 calc . . R .
C58 C 0.7412(3) 0.2549(2) 0.46845(16) 0.0197(7) Uani 1 d . . . .
C63 C 0.8200(4) 0.3058(2) 0.43570(17) 0.0233(8) Uani 1 d . . . .
C62 C 0.8039(4) 0.3438(2) 0.37424(18) 0.0289(9) Uani 1 d . . . .
H62 H 0.8541 0.3793 0.3521 0.035 Uiso 1 calc . . R .
C61 C 0.7174(4) 0.3311(3) 0.34478(19) 0.0336(10) Uani 1 d . . . .
H61 H 0.7083 0.3577 0.3028 0.040 Uiso 1 calc . . R .
C60 C 0.6440(4) 0.2798(3) 0.37642(18) 0.0302(9) Uani 1 d . . . .
H60 H 0.5856 0.2705 0.3556 0.036 Uiso 1 calc . . R .
C59 C 0.6535(4) 0.2411(2) 0.43871(17) 0.0246(8) Uani 1 d . . . .
C67 C 0.5712(4) 0.1835(2) 0.46928(18) 0.0279(9) Uani 1 d . . . .
H67 H 0.5819 0.1651 0.5146 0.034 Uiso 1 calc . . R .
C68 C 0.4311(4) 0.2193(3) 0.4674(2) 0.0369(10) Uani 1 d . . . .
H68A H 0.4052 0.2636 0.4876 0.055 Uiso 1 calc . . GR .
H68B H 0.3811 0.1816 0.4900 0.055 Uiso 1 calc . . GR .
H68C H 0.4175 0.2357 0.4233 0.055 Uiso 1 calc . . GR .
C69 C 0.6128(5) 0.1142(3) 0.4378(2) 0.0390(11) Uani 1 d . . . .
H69A H 0.5983 0.1302 0.3939 0.059 Uiso 1 calc . . GR .
H69B H 0.5641 0.0759 0.4607 0.059 Uiso 1 calc . . GR .
H69C H 0.7026 0.0921 0.4386 0.059 Uiso 1 calc . . GR .
C64 C 0.9228(4) 0.3160(2) 0.46537(19) 0.0260(8) Uani 1 d . . . .
H64 H 0.8991 0.3008 0.5123 0.031 Uiso 1 calc . . R .
C65 C 0.9386(5) 0.3983(3) 0.4504(3) 0.0467(12) Uani 1 d . . . .
H65A H 0.9705 0.4130 0.4052 0.070 Uiso 1 calc . . GR .
H65B H 0.9985 0.4022 0.4751 0.070 Uiso 1 calc . . GR .
H65C H 0.8571 0.4323 0.4613 0.070 Uiso 1 calc . . GR .
C66 C 1.0471(4) 0.2627(3) 0.4457(2) 0.0417(11) Uani 1 d . . . .
H66A H 1.0349 0.2105 0.4539 0.063 Uiso 1 calc . . GR .
H66B H 1.1095 0.2640 0.4700 0.063 Uiso 1 calc . . GR .
H66C H 1.0770 0.2793 0.4005 0.063 Uiso 1 calc . . GR .
C51 C 0.6827(3) 0.22599(19) 0.57952(16) 0.0175(7) Uani 1 d . . . .
C52 C 0.5709(3) 0.2916(2) 0.58242(16) 0.0179(7) Uani 1 d . . . .
C57 C 0.4503(4) 0.2781(2) 0.60197(19) 0.0262(8) Uani 1 d . . . .
H57 H 0.4394 0.2271 0.6123 0.031 Uiso 1 calc . . R .
C56 C 0.3458(4) 0.3379(3) 0.6067(2) 0.0354(10) Uani 1 d . . . .
H56 H 0.2637 0.3280 0.6197 0.042 Uiso 1 calc . . R .
C55 C 0.3621(5) 0.4123(3) 0.5922(2) 0.0374(11) Uani 1 d . . . .
H55 H 0.2911 0.4536 0.5960 0.045 Uiso 1 calc . . R .
C54 C 0.4811(5) 0.4262(2) 0.57225(19) 0.0340(10) Uani 1 d . . . .
H54 H 0.4917 0.4773 0.5619 0.041 Uiso 1 calc . . R .
C53 C 0.5863(4) 0.3663(2) 0.56707(18) 0.0263(8) Uani 1 d . . . .
H53 H 0.6681 0.3765 0.5531 0.032 Uiso 1 calc . . R .
C50 C 0.8005(3) 0.10776(19) 0.64293(15) 0.0160(7) Uani 1 d . . . .
C49 C 0.6353(4) 0.1878(2) 0.69710(16) 0.0207(7) Uani 1 d . . . .
H49 H 0.5611 0.2258 0.7051 0.025 Uiso 1 calc . . R .
C48 C 0.6940(3) 0.1385(2) 0.74145(17) 0.0206(7) Uani 1 d . . . .
H48 H 0.6686 0.1354 0.7857 0.025 Uiso 1 calc . . R .
C89 C 0.7674(3) 0.04140(19) 0.62573(17) 0.0178(7) Uani 1 d . . . .
C90 C 0.8038(4) 0.0284(2) 0.56439(18) 0.0261(8) Uani 1 d . . . .
H90 H 0.8485 0.0613 0.5330 0.031 Uiso 1 calc . . R .
C91 C 0.7752(4) -0.0325(3) 0.5487(2) 0.0363(10) Uani 1 d . . . .
H91 H 0.8009 -0.0409 0.5067 0.044 Uiso 1 calc . . R .
C92 C 0.7099(4) -0.0808(3) 0.5936(2) 0.0373(11) Uani 1 d . . . .
H92 H 0.6909 -0.1225 0.5828 0.045 Uiso 1 calc . . R .
C93 C 0.6723(4) -0.0681(3) 0.6543(2) 0.0350(10) Uani 1 d . . . .
H93 H 0.6270 -0.1012 0.6853 0.042 Uiso 1 calc . . R .
C94 C 0.6996(4) -0.0081(2) 0.67066(19) 0.0251(8) Uani 1 d . . . .
H94 H 0.6725 0.0000 0.7127 0.030 Uiso 1 calc . . R .
C70 C 0.9092(3) 0.05529(19) 0.73333(16) 0.0163(7) Uani 1 d . . . .
C71 C 0.9054(3) 0.02777(19) 0.80278(16) 0.0176(7) Uani 1 d . . . .
C72 C 0.8207(4) -0.0164(2) 0.83767(18) 0.0252(8) Uani 1 d . . . .
H72 H 0.7648 -0.0289 0.8172 0.030 Uiso 1 calc . . R .
C73 C 0.8178(4) -0.0424(3) 0.90249(19) 0.0326(9) Uani 1 d . . . .
H73 H 0.7609 -0.0733 0.9263 0.039 Uiso 1 calc . . R .
C74 C 0.8977(4) -0.0231(2) 0.93190(19) 0.0352(10) Uani 1 d . . . .
H74 H 0.8960 -0.0409 0.9761 0.042 Uiso 1 calc . . R .
C75 C 0.9802(4) 0.0219(2) 0.89769(19) 0.0319(9) Uani 1 d . . . .
H75 H 1.0339 0.0356 0.9186 0.038 Uiso 1 calc . . R .
C76 C 0.9852(4) 0.0472(2) 0.83309(18) 0.0239(8) Uani 1 d . . . .
H76 H 1.0428 0.0777 0.8096 0.029 Uiso 1 calc . . R .
C77 C 1.1236(3) -0.0103(2) 0.70733(16) 0.0178(7) Uani 1 d . . . .
C82 C 1.1214(3) -0.0883(2) 0.72010(17) 0.0214(7) Uani 1 d . . . .
C81 C 1.2282(4) -0.1412(2) 0.73879(19) 0.0279(9) Uani 1 d . . . .
H81 H 1.2285 -0.1941 0.7486 0.034 Uiso 1 calc . . R .
C80 C 1.3335(4) -0.1184(3) 0.7434(2) 0.0343(10) Uani 1 d . . . .
H80 H 1.4044 -0.1554 0.7570 0.041 Uiso 1 calc . . R .
C79 C 1.3352(4) -0.0422(3) 0.7285(2) 0.0307(9) Uani 1 d . . . .
H79 H 1.4085 -0.0271 0.7311 0.037 Uiso 1 calc . . R .
C78 C 1.2314(3) 0.0138(2) 0.70939(17) 0.0217(7) Uani 1 d . . . .
C86 C 1.2384(4) 0.0967(2) 0.68944(19) 0.0294(9) Uani 1 d . . . .
H86 H 1.1503 0.1281 0.6933 0.035 Uiso 1 calc . . R .
C88 C 1.3087(5) 0.1218(3) 0.7299(2) 0.0415(11) Uani 1 d . . . .
H88A H 1.2758 0.1055 0.7747 0.062 Uiso 1 calc . . GR .
H88B H 1.2964 0.1776 0.7193 0.062 Uiso 1 calc . . GR .
H88C H 1.3987 0.0984 0.7214 0.062 Uiso 1 calc . . GR .
C87 C 1.2989(5) 0.1130(3) 0.6199(2) 0.0447(12) Uani 1 d . . . .
H87A H 1.3872 0.0852 0.6152 0.067 Uiso 1 calc . . GR .
H87B H 1.2945 0.1679 0.6054 0.067 Uiso 1 calc . . GR .
H87C H 1.2538 0.0962 0.5946 0.067 Uiso 1 calc . . GR .
C84 C 1.0124(4) -0.1157(2) 0.7100(2) 0.0265(8) Uani 1 d . . . .
H84 H 0.9343 -0.0751 0.7166 0.032 Uiso 1 calc . . R .
C83 C 1.0338(4) -0.1251(3) 0.6417(2) 0.0399(11) Uani 1 d . . . .
H83A H 1.1087 -0.1657 0.6343 0.060 Uiso 1 calc . . GR .
H83B H 1.0461 -0.0770 0.6130 0.060 Uiso 1 calc . . GR .
H83C H 0.9602 -0.1387 0.6340 0.060 Uiso 1 calc . . GR .
C85 C 0.9910(5) -0.1892(3) 0.7559(3) 0.0491(13) Uani 1 d . . . .
H85A H 1.0611 -0.2316 0.7464 0.074 Uiso 1 calc . . GR .
H85B H 0.9121 -0.1996 0.7516 0.074 Uiso 1 calc . . GR .
H85C H 0.9860 -0.1836 0.7993 0.074 Uiso 1 calc . . GR .

loop_
_atom_site_aniso_label
_atom_site_aniso_U_11
_atom_site_aniso_U_22
_atom_site_aniso_U_33
_atom_site_aniso_U_23
_atom_site_aniso_U_13
_atom_site_aniso_U_12
Ge1 0.0201(2) 0.01880(18) 0.01704(18) -0.00394(14) -0.00563(15) -0.00088(15)
Ge2 0.0230(2) 0.02121(19) 0.01524(18) -0.00302(14) -0.00115(15) -0.00816(15)
I1 0.03010(14) 0.01989(12) 0.03035(14) -0.00516(10) 0.00213(11) -0.00051(10)
I2 0.05246(19) 0.02094(13) 0.03465(15) -0.00266(11) -0.01795(13) -0.01086(12)
N4 0.0175(15) 0.0147(14) 0.0194(15) -0.0024(11) -0.0027(12) -0.0022(11)
N1 0.0233(16) 0.0150(14) 0.0118(13) -0.0035(11) -0.0016(11) -0.0047(12)
N2 0.0229(16) 0.0151(14) 0.0130(14) -0.0044(11) -0.0023(11) -0.0057(12)
N3 0.0191(15) 0.0171(14) 0.0145(14) -0.0012(11) -0.0027(11) -0.0057(12)
N7 0.0196(15) 0.0208(15) 0.0147(14) -0.0027(12) -0.0034(12) -0.0052(12)
N6 0.0191(15) 0.0167(14) 0.0112(13) -0.0030(11) -0.0016(11) -0.0005(11)
N5 0.0202(15) 0.0158(14) 0.0120(13) -0.0039(11) -0.0031(11) -0.0018(11)
N8 0.0159(15) 0.0165(14) 0.0152(14) -0.0031(11) -0.0012(11) -0.0030(11)
C11 0.0251(19) 0.0203(17) 0.0175(17) -0.0026(14) -0.0051(14) -0.0105(15)
C12 0.028(2) 0.0197(17) 0.0195(18) -0.0031(14) -0.0052(15) -0.0074(15)
C13 0.037(2) 0.030(2) 0.0221(19) 0.0026(16) -0.0109(17) -0.0142(18)
C14 0.047(3) 0.046(3) 0.0164(19) 0.0072(17) -0.0092(18) -0.025(2)
C15 0.031(2) 0.056(3) 0.0187(19) -0.0015(19) -0.0007(17) -0.023(2)
C16 0.024(2) 0.038(2) 0.0187(18) -0.0051(16) 0.0002(15) -0.0153(17)
C17 0.020(2) 0.046(3) 0.0200(19) -0.0061(17) -0.0006(15) -0.0076(18)
C18 0.023(2) 0.063(3) 0.032(2) -0.006(2) -0.0055(18) -0.013(2)
C19 0.030(2) 0.059(3) 0.043(3) -0.018(2) -0.002(2) -0.005(2)
C20 0.025(2) 0.0208(18) 0.0242(19) -0.0039(15) -0.0047(16) 0.0016(15)
C22 0.034(3) 0.034(3) 0.075(4) -0.011(3) -0.004(3) 0.005(2)
C21 0.030(3) 0.062(3) 0.069(4) -0.031(3) 0.007(2) -0.021(2)
C4 0.0138(16) 0.0165(16) 0.0156(16) -0.0029(13) -0.0010(13) -0.0012(13)
C5 0.0264(19) 0.0181(17) 0.0141(16) -0.0027(13) -0.0029(14) -0.0077(15)
C6 0.029(2) 0.031(2) 0.028(2) -0.0079(17) -0.0038(17) -0.0121(17)
C7 0.044(3) 0.052(3) 0.037(3) -0.015(2) 0.002(2) -0.030(2)
C8 0.077(4) 0.035(3) 0.037(3) -0.007(2) -0.002(3) -0.037(3)
C9 0.078(4) 0.020(2) 0.036(3) -0.0028(18) -0.017(2) -0.007(2)
C10 0.046(3) 0.0219(19) 0.029(2) -0.0052(16) -0.0139(19) -0.0034(18)
C3 0.0189(17) 0.0156(16) 0.0133(16) -0.0038(12) -0.0019(13) -0.0043(13)
C2 0.029(2) 0.0186(17) 0.0160(17) -0.0064(13) -0.0058(15) -0.0066(15)
C1 0.029(2) 0.0195(17) 0.0169(17) -0.0050(14) -0.0053(15) -0.0094(15)
C42 0.0185(18) 0.0171(17) 0.0260(19) -0.0104(14) -0.0017(14) -0.0044(14)
C43 0.026(2) 0.027(2) 0.032(2) -0.0134(17) -0.0076(17) 0.0006(16)
C44 0.027(2) 0.034(2) 0.057(3) -0.017(2) -0.015(2) 0.0064(18)
C45 0.023(2) 0.035(2) 0.065(3) -0.031(2) 0.000(2) 0.0014(18)
C46 0.035(2) 0.038(2) 0.039(3) -0.024(2) 0.007(2) -0.006(2)
C47 0.030(2) 0.028(2) 0.024(2) -0.0131(16) -0.0014(16) -0.0014(17)
C23 0.0193(17) 0.0106(15) 0.0174(16) -0.0035(12) -0.0024(13) -0.0014(13)
C30 0.0197(18) 0.0205(17) 0.0176(17) -0.0037(14) -0.0036(14) -0.0069(14)
C35 0.0243(19) 0.0193(17) 0.0206(18) -0.0052(14) -0.0074(15) -0.0047(15)
C34 0.035(2) 0.0217(19) 0.032(2) -0.0073(16) -0.0024(18) -0.0104(17)
C33 0.032(2) 0.037(2) 0.038(2) -0.0145(19) 0.0071(19) -0.0221(19)
C32 0.020(2) 0.044(3) 0.040(2) -0.015(2) 0.0030(18) -0.0115(18)
C31 0.0197(19) 0.0264(19) 0.026(2) -0.0041(16) -0.0022(15) -0.0040(15)
C39 0.019(2) 0.028(2) 0.061(3) -0.005(2) -0.004(2) -0.0003(17)
C41 0.041(3) 0.053(3) 0.076(4) 0.013(3) -0.027(3) 0.000(3)
C40 0.024(2) 0.043(3) 0.102(5) -0.025(3) 0.012(3) 0.002(2)
C36 0.024(2) 0.0185(18) 0.045(2) -0.0125(17) -0.0140(18) 0.0004(15)
C38 0.051(3) 0.029(2) 0.096(5) 0.000(3) -0.046(3) 0.001(2)
C37 0.019(2) 0.066(3) 0.060(3) -0.041(3) 0.006(2) -0.008(2)
C24 0.028(2) 0.0151(16) 0.0184(17) -0.0034(13) -0.0013(15) -0.0100(15)
C25 0.035(2) 0.025(2) 0.0223(19) -0.0003(15) -0.0062(17) -0.0074(17)
C26 0.052(3) 0.030(2) 0.027(2) 0.0050(17) -0.017(2) -0.011(2)
C27 0.059(3) 0.045(3) 0.018(2) 0.0015(19) -0.002(2) -0.026(2)
C28 0.045(3) 0.049(3) 0.024(2) -0.012(2) 0.0068(19) -0.019(2)
C29 0.031(2) 0.031(2) 0.024(2) -0.0079(17) 0.0005(17) -0.0074(18)
C58 0.0211(18) 0.0215(18) 0.0119(16) -0.0010(13) 0.0016(13) -0.0031(14)
C63 0.024(2) 0.0222(18) 0.0195(18) -0.0034(14) 0.0008(15) -0.0023(15)
C62 0.029(2) 0.028(2) 0.0211(19) 0.0036(16) 0.0027(16) -0.0063(17)
C61 0.031(2) 0.044(3) 0.0149(18) 0.0062(17) -0.0016(16) -0.0034(19)
C60 0.026(2) 0.042(2) 0.0191(19) -0.0008(17) -0.0072(16) -0.0044(18)
C59 0.0219(19) 0.030(2) 0.0175(18) -0.0009(15) -0.0008(15) -0.0044(16)
C67 0.029(2) 0.040(2) 0.0181(18) -0.0020(16) -0.0076(16) -0.0136(18)
C68 0.031(2) 0.058(3) 0.027(2) -0.003(2) -0.0049(18) -0.023(2)
C69 0.051(3) 0.046(3) 0.027(2) -0.010(2) -0.010(2) -0.018(2)
C64 0.029(2) 0.027(2) 0.0234(19) -0.0025(16) -0.0014(16) -0.0134(17)
C65 0.061(3) 0.035(3) 0.052(3) -0.006(2) -0.012(3) -0.023(2)
C66 0.028(2) 0.051(3) 0.052(3) -0.019(2) -0.012(2) -0.004(2)
C51 0.0219(18) 0.0171(16) 0.0156(16) -0.0026(13) -0.0048(14) -0.0071(14)
C52 0.0214(18) 0.0176(16) 0.0141(16) -0.0021(13) -0.0048(13) -0.0029(14)
C57 0.023(2) 0.027(2) 0.029(2) -0.0085(16) -0.0039(16) -0.0033(16)
C56 0.022(2) 0.042(3) 0.038(2) -0.012(2) -0.0057(18) 0.0034(18)
C55 0.043(3) 0.033(2) 0.026(2) -0.0092(18) -0.0142(19) 0.018(2)
C54 0.056(3) 0.0171(19) 0.025(2) -0.0015(16) -0.010(2) -0.0016(18)
C53 0.036(2) 0.0205(18) 0.0210(19) -0.0023(15) -0.0044(16) -0.0061(16)
C50 0.0189(17) 0.0153(16) 0.0131(16) -0.0046(13) -0.0043(13) 0.0003(13)
C49 0.0234(19) 0.0205(17) 0.0154(17) -0.0068(14) -0.0022(14) 0.0018(14)
C48 0.0240(19) 0.0197(17) 0.0156(17) -0.0072(14) -0.0006(14) 0.0007(14)
C89 0.0158(17) 0.0164(16) 0.0222(18) -0.0077(14) -0.0052(14) 0.0001(13)
C90 0.031(2) 0.0245(19) 0.0238(19) -0.0103(16) -0.0049(16) -0.0032(16)
C91 0.043(3) 0.039(2) 0.035(2) -0.025(2) -0.009(2) -0.001(2)
C92 0.029(2) 0.034(2) 0.060(3) -0.025(2) -0.015(2) -0.0043(19)
C93 0.025(2) 0.035(2) 0.049(3) -0.013(2) -0.0003(19) -0.0147(18)
C94 0.023(2) 0.0247(19) 0.029(2) -0.0095(16) 0.0007(16) -0.0082(16)
C70 0.0203(18) 0.0144(16) 0.0159(16) -0.0028(13) -0.0037(13) -0.0065(13)
C71 0.0222(18) 0.0134(15) 0.0138(16) -0.0035(13) -0.0028(13) 0.0025(13)
C72 0.030(2) 0.0242(19) 0.0211(19) 0.0000(15) -0.0061(16) -0.0079(16)
C73 0.032(2) 0.036(2) 0.022(2) 0.0043(17) 0.0007(17) -0.0079(19)
C74 0.045(3) 0.034(2) 0.0154(19) 0.0001(16) -0.0063(18) 0.005(2)
C75 0.038(2) 0.038(2) 0.020(2) -0.0094(17) -0.0134(18) 0.0007(19)
C76 0.025(2) 0.0264(19) 0.0212(18) -0.0067(15) -0.0067(15) -0.0034(16)
C77 0.0178(17) 0.0222(17) 0.0125(16) -0.0030(13) -0.0005(13) -0.0050(14)
C82 0.0207(19) 0.0234(18) 0.0189(18) -0.0067(14) -0.0009(14) -0.0028(15)
C81 0.030(2) 0.0210(19) 0.030(2) -0.0090(16) -0.0046(17) 0.0019(16)
C80 0.026(2) 0.036(2) 0.041(2) -0.016(2) -0.0151(19) 0.0090(18)
C79 0.019(2) 0.041(2) 0.035(2) -0.0140(19) -0.0086(17) -0.0036(17)
C78 0.0198(18) 0.0270(19) 0.0200(18) -0.0056(15) -0.0043(14) -0.0066(15)
C86 0.031(2) 0.033(2) 0.029(2) -0.0027(17) -0.0081(17) -0.0163(18)
C88 0.049(3) 0.045(3) 0.042(3) -0.011(2) -0.012(2) -0.023(2)
C87 0.053(3) 0.062(3) 0.031(2) -0.001(2) -0.009(2) -0.040(3)
C84 0.023(2) 0.0187(18) 0.037(2) -0.0085(16) 0.0001(17) -0.0043(15)
C83 0.026(2) 0.055(3) 0.049(3) -0.029(2) -0.007(2) -0.008(2)
C85 0.039(3) 0.033(3) 0.071(4) 0.001(2) -0.002(3) -0.017(2)

loop_
_atom_type_symbol
_atom_type_description
_atom_type_scat_dispersion_real
_atom_type_scat_dispersion_imag
_atom_type_scat_source
C C 0.0033 0.0016 'International Tables Vol C Tables 4.2.6.8 and 6.1.1.4'
H H 0.0000 0.0000 'International Tables Vol C Tables 4.2.6.8 and 6.1.1.4'
N N 0.0061 0.0033 'International Tables Vol C Tables 4.2.6.8 and 6.1.1.4'
Ge Ge 0.1547 1.8001 'International Tables Vol C Tables 4.2.6.8 and 6.1.1.4'
I I -0.4742 1.8119 'International Tables Vol C Tables 4.2.6.8 and 6.1.1.4'

loop_
_geom_angle_atom_site_label_1
_geom_angle_atom_site_label_2
_geom_angle_atom_site_label_3
_geom_angle
_geom_angle_site_symmetry_1
_geom_angle_site_symmetry_3
_geom_angle_publ_flag
N4 Ge1 I1 92.50(8) . . ?
C3 Ge1 I1 91.97(9) . . ?
C3 Ge1 N4 78.61(12) . . ?
N8 Ge2 I2 92.81(8) . . ?
C50 Ge2 I2 91.95(9) . . ?
C50 Ge2 N8 78.85(12) . . ?
C23 N4 Ge1 112.2(2) . . ?
C23 N4 C30 120.0(3) . . ?
C30 N4 Ge1 127.7(2) . . ?
C1 N1 C3 109.7(3) . . ?
C23 N1 C3 118.1(3) . . ?
C23 N1 C1 128.8(3) . . ?
C4 N2 C3 121.5(3) . . ?
C4 N2 C2 128.7(3) . . ?
C2 N2 C3 108.8(3) . . ?
C4 N3 C11 120.0(3) . . ?
C51 N7 C58 120.5(3) . . ?
C51 N6 C50 122.5(3) . . ?
C51 N6 C49 127.6(3) . . ?
C49 N6 C50 109.1(3) . . ?
C48 N5 C50 109.6(3) . . ?
C70 N5 C50 118.1(3) . . ?
C70 N5 C48 129.0(3) . . ?
C70 N8 Ge2 111.6(2) . . ?
C70 N8 C77 119.5(3) . . ?
C77 N8 Ge2 128.7(2) . . ?
C12 C11 N3 118.9(3) . . ?
C16 C11 N3 120.7(3) . . ?
C16 C11 C12 120.2(3) . . ?
C11 C12 C20 120.6(3) . . ?
C13 C12 C11 119.0(4) . . ?
C13 C12 C20 120.4(3) . . ?
C12 C13 H13 119.3 . . ?
C14 C13 C12 121.4(4) . . ?
C14 C13 H13 119.3 . . ?
C13 C14 H14 120.4 . . ?
C13 C14 C15 119.1(4) . . ?
C15 C14 H14 120.4 . . ?
C14 C15 H15 118.9 . . ?
C14 C15 C16 122.1(4) . . ?
C16 C15 H15 118.9 . . ?
C11 C16 C17 123.2(3) . . ?
C15 C16 C11 118.0(4) . . ?
C15 C16 C17 118.7(4) . . ?
C16 C17 H17 108.0 . . ?
C16 C17 C18 112.5(4) . . ?
C16 C17 C19 110.2(3) . . ?
C18 C17 H17 108.0 . . ?
C18 C17 C19 110.0(4) . . ?
C19 C17 H17 108.0 . . ?
C17 C18 H18A 109.5 . . ?
C17 C18 H18B 109.5 . . ?
C17 C18 H18C 109.5 . . ?
H18A C18 H18B 109.5 . . ?
H18A C18 H18C 109.5 . . ?
H18B C18 H18C 109.5 . . ?
C17 C19 H19A 109.5 . . ?
C17 C19 H19B 109.5 . . ?
C17 C19 H19C 109.5 . . ?
H19A C19 H19B 109.5 . . ?
H19A C19 H19C 109.5 . . ?
H19B C19 H19C 109.5 . . ?
C12 C20 H20 107.1 . . ?
C12 C20 C22 113.7(4) . . ?
C12 C20 C21 111.4(3) . . ?
C22 C20 H20 107.1 . . ?
C22 C20 C21 109.9(4) . . ?
C21 C20 H20 107.1 . . ?
C20 C22 H22A 109.5 . . ?
C20 C22 H22B 109.5 . . ?
C20 C22 H22C 109.5 . . ?
H22A C22 H22B 109.5 . . ?
H22A C22 H22C 109.5 . . ?
H22B C22 H22C 109.5 . . ?
C20 C21 H21A 109.5 . . ?
C20 C21 H21B 109.5 . . ?
C20 C21 H21C 109.5 . . ?
H21A C21 H21B 109.5 . . ?
H21A C21 H21C 109.5 . . ?
H21B C21 H21C 109.5 . . ?
N2 C4 C5 115.6(3) . . ?
N3 C4 N2 118.0(3) . . ?
N3 C4 C5 126.4(3) . . ?
C6 C5 C4 121.0(3) . . ?
C6 C5 C10 120.1(4) . . ?
C10 C5 C4 118.9(3) . . ?
C5 C6 H6 120.1 . . ?
C5 C6 C7 119.8(4) . . ?
C7 C6 H6 120.1 . . ?
C6 C7 H7 119.9 . . ?
C8 C7 C6 120.3(5) . . ?
C8 C7 H7 119.9 . . ?
C7 C8 H8 120.0 . . ?
C9 C8 C7 120.0(4) . . ?
C9 C8 H8 120.0 . . ?
C8 C9 H9 119.7 . . ?
C8 C9 C10 120.7(4) . . ?
C10 C9 H9 119.7 . . ?
C5 C10 H10 120.4 . . ?
C9 C10 C5 119.2(4) . . ?
C9 C10 H10 120.4 . . ?
N1 C3 Ge1 105.5(2) . . ?
N1 C3 N2 100.8(2) . . ?
N1 C3 C42 109.9(3) . . ?
N2 C3 Ge1 118.1(2) . . ?
N2 C3 C42 110.8(3) . . ?
C42 C3 Ge1 110.8(2) . . ?
N2 C2 H2 124.5 . . ?
C1 C2 N2 110.9(3) . . ?
C1 C2 H2 124.5 . . ?
N1 C1 H1 125.8 . . ?
C2 C1 N1 108.5(3) . . ?
C2 C1 H1 125.8 . . ?
C43 C42 C3 121.1(3) . . ?
C43 C42 C47 118.6(3) . . ?
C47 C42 C3 120.3(3) . . ?
C42 C43 H43 119.7 . . ?
C44 C43 C42 120.6(4) . . ?
C44 C43 H43 119.7 . . ?
C43 C44 H44 119.9 . . ?
C45 C44 C43 120.3(4) . . ?
C45 C44 H44 119.9 . . ?
C44 C45 H45 120.1 . . ?
C46 C45 C44 119.7(4) . . ?
C46 C45 H45 120.1 . . ?
C45 C46 H46 119.8 . . ?
C45 C46 C47 120.4(4) . . ?
C47 C46 H46 119.8 . . ?
C42 C47 H47 119.8 . . ?
C46 C47 C42 120.5(4) . . ?
C46 C47 H47 119.8 . . ?
N4 C23 N1 117.0(3) . . ?
N4 C23 C24 124.3(3) . . ?
N1 C23 C24 118.7(3) . . ?
C35 C30 N4 118.5(3) . . ?
C31 C30 N4 120.3(3) . . ?
C31 C30 C35 121.2(3) . . ?
C30 C35 C36 121.7(3) . . ?
C34 C35 C30 117.9(4) . . ?
C34 C35 C36 120.2(3) . . ?
C35 C34 H34 119.2 . . ?
C33 C34 C35 121.6(4) . . ?
C33 C34 H34 119.2 . . ?
C34 C33 H33 120.1 . . ?
C32 C33 C34 119.9(4) . . ?
C32 C33 H33 120.1 . . ?
C33 C32 H32 119.2 . . ?
C33 C32 C31 121.6(4) . . ?
C31 C32 H32 119.2 . . ?
C30 C31 C39 121.5(4) . . ?
C32 C31 C30 117.9(4) . . ?
C32 C31 C39 120.6(4) . . ?
C31 C39 H39 107.6 . . ?
C31 C39 C41 109.4(4) . . ?
C31 C39 C40 113.5(4) . . ?
C41 C39 H39 107.6 . . ?
C41 C39 C40 110.9(4) . . ?
C40 C39 H39 107.6 . . ?
C39 C41 H41A 109.5 . . ?
C39 C41 H41B 109.5 . . ?
C39 C41 H41C 109.5 . . ?
H41A C41 H41B 109.5 . . ?
H41A C41 H41C 109.5 . . ?
H41B C41 H41C 109.5 . . ?
C39 C40 H40A 109.5 . . ?
C39 C40 H40B 109.5 . . ?
C39 C40 H40C 109.5 . . ?
H40A C40 H40B 109.5 . . ?
H40A C40 H40C 109.5 . . ?
H40B C40 H40C 109.5 . . ?
C35 C36 H36 107.7 . . ?
C35 C36 C38 112.4(4) . . ?
C35 C36 C37 110.0(3) . . ?
C38 C36 H36 107.7 . . ?
C37 C36 H36 107.7 . . ?
C37 C36 C38 111.1(4) . . ?
C36 C38 H38A 109.5 . . ?
C36 C38 H38B 109.5 . . ?
C36 C38 H38C 109.5 . . ?
H38A C38 H38B 109.5 . . ?
H38A C38 H38C 109.5 . . ?
H38B C38 H38C 109.5 . . ?
C36 C37 H37A 109.5 . . ?
C36 C37 H37B 109.5 . . ?
C36 C37 H37C 109.5 . . ?
H37A C37 H37B 109.5 . . ?
H37A C37 H37C 109.5 . . ?
H37B C37 H37C 109.5 . . ?
C25 C24 C23 120.8(3) . . ?
C29 C24 C23 119.1(3) . . ?
C29 C24 C25 120.1(4) . . ?
C24 C25 H25 120.2 . . ?
C24 C25 C26 119.6(4) . . ?
C26 C25 H25 120.2 . . ?
C25 C26 H26 119.9 . . ?
C27 C26 C25 120.2(4) . . ?
C27 C26 H26 119.9 . . ?
C26 C27 H27 119.9 . . ?
C26 C27 C28 120.2(4) . . ?
C28 C27 H27 119.9 . . ?
C27 C28 H28 120.0 . . ?
C29 C28 C27 119.9(4) . . ?
C29 C28 H28 120.0 . . ?
C24 C29 C28 120.0(4) . . ?
C24 C29 H29 120.0 . . ?
C28 C29 H29 120.0 . . ?
C63 C58 N7 118.3(3) . . ?
C59 C58 N7 120.8(3) . . ?
C59 C58 C63 120.6(3) . . ?
C58 C63 C64 121.1(3) . . ?
C62 C63 C58 118.0(4) . . ?
C62 C63 C64 120.9(4) . . ?
C63 C62 H62 119.1 . . ?
C61 C62 C63 121.8(4) . . ?
C61 C62 H62 119.1 . . ?
C62 C61 H61 120.2 . . ?
C60 C61 C62 119.6(4) . . ?
C60 C61 H61 120.2 . . ?
C61 C60 H60 119.3 . . ?
C61 C60 C59 121.4(4) . . ?
C59 C60 H60 119.3 . . ?
C58 C59 C67 123.8(3) . . ?
C60 C59 C58 118.5(4) . . ?
C60 C59 C67 117.7(4) . . ?
C59 C67 H67 107.9 . . ?
C59 C67 C68 112.1(4) . . ?
C59 C67 C69 111.0(3) . . ?
C68 C67 H67 107.9 . . ?
C69 C67 H67 107.9 . . ?
C69 C67 C68 109.9(4) . . ?
C67 C68 H68A 109.5 . . ?
C67 C68 H68B 109.5 . . ?
C67 C68 H68C 109.5 . . ?
H68A C68 H68B 109.5 . . ?
H68A C68 H68C 109.5 . . ?
H68B C68 H68C 109.5 . . ?
C67 C69 H69A 109.5 . . ?
C67 C69 H69B 109.5 . . ?
C67 C69 H69C 109.5 . . ?
H69A C69 H69B 109.5 . . ?
H69A C69 H69C 109.5 . . ?
H69B C69 H69C 109.5 . . ?
C63 C64 H64 107.5 . . ?
C63 C64 C65 113.5(4) . . ?
C63 C64 C66 110.2(3) . . ?
C65 C64 H64 107.5 . . ?
C66 C64 H64 107.5 . . ?
C66 C64 C65 110.3(4) . . ?
C64 C65 H65A 109.5 . . ?
C64 C65 H65B 109.5 . . ?
C64 C65 H65C 109.5 . . ?
H65A C65 H65B 109.5 . . ?
H65A C65 H65C 109.5 . . ?
H65B C65 H65C 109.5 . . ?
C64 C66 H66A 109.5 . . ?
C64 C66 H66B 109.5 . . ?
C64 C66 H66C 109.5 . . ?
H66A C66 H66B 109.5 . . ?
H66A C66 H66C 109.5 . . ?
H66B C66 H66C 109.5 . . ?
N7 C51 N6 118.7(3) . . ?
N7 C51 C52 126.7(3) . . ?
N6 C51 C52 114.6(3) . . ?
C57 C52 C51 120.0(3) . . ?
C53 C52 C51 120.7(3) . . ?
C53 C52 C57 119.3(3) . . ?
C52 C57 H57 119.5 . . ?
C56 C57 C52 121.0(4) . . ?
C56 C57 H57 119.5 . . ?
C57 C56 H56 120.3 . . ?
C57 C56 C55 119.4(4) . . ?
C55 C56 H56 120.3 . . ?
C56 C55 H55 120.0 . . ?
C54 C55 C56 119.9(4) . . ?
C54 C55 H55 120.0 . . ?
C55 C54 H54 119.6 . . ?
C55 C54 C53 120.8(4) . . ?
C53 C54 H54 119.6 . . ?
C52 C53 C54 119.6(4) . . ?
C52 C53 H53 120.2 . . ?
C54 C53 H53 120.2 . . ?
N6 C50 Ge2 119.6(2) . . ?
N6 C50 N5 100.5(2) . . ?
N6 C50 C89 110.9(3) . . ?
N5 C50 Ge2 105.4(2) . . ?
N5 C50 C89 109.4(3) . . ?
C89 C50 Ge2 110.1(2) . . ?
N6 C49 H49 124.5 . . ?
C48 C49 N6 111.0(3) . . ?
C48 C49 H49 124.5 . . ?
N5 C48 H48 125.6 . . ?
C49 C48 N5 108.8(3) . . ?
C49 C48 H48 125.6 . . ?
C90 C89 C50 120.4(3) . . ?
C90 C89 C94 118.0(3) . . ?
C94 C89 C50 121.7(3) . . ?
C89 C90 H90 119.7 . . ?
C91 C90 C89 120.6(4) . . ?
C91 C90 H90 119.7 . . ?
C90 C91 H91 119.8 . . ?
C92 C91 C90 120.5(4) . . ?
C92 C91 H91 119.8 . . ?
C91 C92 H92 120.3 . . ?
C93 C92 C91 119.5(4) . . ?
C93 C92 H92 120.3 . . ?
C92 C93 H93 119.6 . . ?
C94 C93 C92 120.8(4) . . ?
C94 C93 H93 119.6 . . ?
C89 C94 H94 119.7 . . ?
C93 C94 C89 120.7(4) . . ?
C93 C94 H94 119.7 . . ?
N5 C70 C71 118.1(3) . . ?
N8 C70 N5 117.2(3) . . ?
N8 C70 C71 124.8(3) . . ?
C72 C71 C70 120.2(3) . . ?
C76 C71 C70 120.0(3) . . ?
C76 C71 C72 119.8(3) . . ?
C71 C72 H72 120.0 . . ?
C71 C72 C73 120.0(4) . . ?
C73 C72 H72 120.0 . . ?
C72 C73 H73 120.2 . . ?
C74 C73 C72 119.6(4) . . ?
C74 C73 H73 120.2 . . ?
C73 C74 H74 119.7 . . ?
C73 C74 C75 120.5(4) . . ?
C75 C74 H74 119.7 . . ?
C74 C75 H75 119.8 . . ?
C74 C75 C76 120.4(4) . . ?
C76 C75 H75 119.8 . . ?
C71 C76 H76 120.2 . . ?
C75 C76 C71 119.6(4) . . ?
C75 C76 H76 120.2 . . ?
C82 C77 N8 118.8(3) . . ?
C78 C77 N8 119.5(3) . . ?
C78 C77 C82 121.7(3) . . ?
C77 C82 C84 122.4(3) . . ?
C81 C82 C77 117.4(3) . . ?
C81 C82 C84 120.1(3) . . ?
C82 C81 H81 119.2 . . ?
C80 C81 C82 121.7(4) . . ?
C80 C81 H81 119.2 . . ?
C81 C80 H80 120.1 . . ?
C79 C80 C81 119.8(4) . . ?
C79 C80 H80 120.1 . . ?
C80 C79 H79 119.3 . . ?
C80 C79 C78 121.5(4) . . ?
C78 C79 H79 119.3 . . ?
C77 C78 C86 121.7(3) . . ?
C79 C78 C77 117.8(4) . . ?
C79 C78 C86 120.5(4) . . ?
C78 C86 H86 107.7 . . ?
C78 C86 C88 114.1(4) . . ?
C78 C86 C87 109.3(4) . . ?
C88 C86 H86 107.7 . . ?
C87 C86 H86 107.7 . . ?
C87 C86 C88 110.2(4) . . ?
C86 C88 H88A 109.5 . . ?
C86 C88 H88B 109.5 . . ?
C86 C88 H88C 109.5 . . ?
H88A C88 H88B 109.5 . . ?
H88A C88 H88C 109.5 . . ?
H88B C88 H88C 109.5 . . ?
C86 C87 H87A 109.5 . . ?
C86 C87 H87B 109.5 . . ?
C86 C87 H87C 109.5 . . ?
H87A C87 H87B 109.5 . . ?
H87A C87 H87C 109.5 . . ?
H87B C87 H87C 109.5 . . ?
C82 C84 H84 107.8 . . ?
C82 C84 C83 109.2(3) . . ?
C82 C84 C85 113.3(4) . . ?
C83 C84 H84 107.8 . . ?
C85 C84 H84 107.8 . . ?
C85 C84 C83 110.9(4) . . ?
C84 C83 H83A 109.5 . . ?
C84 C83 H83B 109.5 . . ?
C84 C83 H83C 109.5 . . ?
H83A C83 H83B 109.5 . . ?
H83A C83 H83C 109.5 . . ?
H83B C83 H83C 109.5 . . ?
C84 C85 H85A 109.5 . . ?
C84 C85 H85B 109.5 . . ?
C84 C85 H85C 109.5 . . ?
H85A C85 H85B 109.5 . . ?
H85A C85 H85C 109.5 . . ?
H85B C85 H85C 109.5 . . ?

loop_
_geom_bond_atom_site_label_1
_geom_bond_atom_site_label_2
_geom_bond_distance
_geom_bond_site_symmetry_2
_geom_bond_publ_flag
Ge1 I1 2.7188(5) . ?
Ge1 N4 2.113(3) . ?
Ge1 C3 2.072(3) . ?
Ge2 I2 2.7156(5) . ?
Ge2 N8 2.119(3) . ?
Ge2 C50 2.066(4) . ?
N4 C23 1.316(4) . ?
N4 C30 1.450(4) . ?
N1 C3 1.483(4) . ?
N1 C1 1.412(4) . ?
N1 C23 1.344(5) . ?
N2 C4 1.375(4) . ?
N2 C3 1.483(4) . ?
N2 C2 1.403(4) . ?
N3 C11 1.425(4) . ?
N3 C4 1.285(4) . ?
N7 C58 1.430(4) . ?
N7 C51 1.291(5) . ?
N6 C51 1.377(4) . ?
N6 C50 1.476(4) . ?
N6 C49 1.405(4) . ?
N5 C50 1.491(4) . ?
N5 C48 1.410(4) . ?
N5 C70 1.342(4) . ?
N8 C70 1.322(4) . ?
N8 C77 1.450(4) . ?
C11 C12 1.415(5) . ?
C11 C16 1.414(5) . ?
C12 C13 1.393(5) . ?
C12 C20 1.509(5) . ?
C13 H13 0.9500 . ?
C13 C14 1.382(6) . ?
C14 H14 0.9500 . ?
C14 C15 1.385(6) . ?
C15 H15 0.9500 . ?
C15 C16 1.400(5) . ?
C16 C17 1.528(6) . ?
C17 H17 1.0000 . ?
C17 C18 1.534(6) . ?
C17 C19 1.535(6) . ?
C18 H18A 0.9800 . ?
C18 H18B 0.9800 . ?
C18 H18C 0.9800 . ?
C19 H19A 0.9800 . ?
C19 H19B 0.9800 . ?
C19 H19C 0.9800 . ?
C20 H20 1.0000 . ?
C20 C22 1.516(6) . ?
C20 C21 1.519(6) . ?
C22 H22A 0.9800 . ?
C22 H22B 0.9800 . ?
C22 H22C 0.9800 . ?
C21 H21A 0.9800 . ?
C21 H21B 0.9800 . ?
C21 H21C 0.9800 . ?
C4 C5 1.503(5) . ?
C5 C6 1.387(5) . ?
C5 C10 1.394(5) . ?
C6 H6 0.9500 . ?
C6 C7 1.391(6) . ?
C7 H7 0.9500 . ?
C7 C8 1.379(7) . ?
C8 H8 0.9500 . ?
C8 C9 1.377(8) . ?
C9 H9 0.9500 . ?
C9 C10 1.392(6) . ?
C10 H10 0.9500 . ?
C3 C42 1.536(5) . ?
C2 H2 0.9500 . ?
C2 C1 1.335(5) . ?
C1 H1 0.9500 . ?
C42 C43 1.391(5) . ?
C42 C47 1.393(5) . ?
C43 H43 0.9500 . ?
C43 C44 1.389(6) . ?
C44 H44 0.9500 . ?
C44 C45 1.381(7) . ?
C45 H45 0.9500 . ?
C45 C46 1.378(7) . ?
C46 H46 0.9500 . ?
C46 C47 1.390(6) . ?
C47 H47 0.9500 . ?
C23 C24 1.491(5) . ?
C30 C35 1.415(5) . ?
C30 C31 1.404(5) . ?
C35 C34 1.386(5) . ?
C35 C36 1.516(5) . ?
C34 H34 0.9500 . ?
C34 C33 1.380(6) . ?
C33 H33 0.9500 . ?
C33 C32 1.374(6) . ?
C32 H32 0.9500 . ?
C32 C31 1.395(6) . ?
C31 C39 1.516(6) . ?
C39 H39 1.0000 . ?
C39 C41 1.525(7) . ?
C39 C40 1.531(7) . ?
C41 H41A 0.9800 . ?
C41 H41B 0.9800 . ?
C41 H41C 0.9800 . ?
C40 H40A 0.9800 . ?
C40 H40B 0.9800 . ?
C40 H40C 0.9800 . ?
C36 H36 1.0000 . ?
C36 C38 1.527(6) . ?
C36 C37 1.519(6) . ?
C38 H38A 0.9800 . ?
C38 H38B 0.9800 . ?
C38 H38C 0.9800 . ?
C37 H37A 0.9800 . ?
C37 H37B 0.9800 . ?
C37 H37C 0.9800 . ?
C24 C25 1.388(5) . ?
C24 C29 1.382(6) . ?
C25 H25 0.9500 . ?
C25 C26 1.389(6) . ?
C26 H26 0.9500 . ?
C26 C27 1.373(7) . ?
C27 H27 0.9500 . ?
C27 C28 1.387(7) . ?
C28 H28 0.9500 . ?
C28 C29 1.383(6) . ?
C29 H29 0.9500 . ?
C58 C63 1.417(5) . ?
C58 C59 1.401(5) . ?
C63 C62 1.394(5) . ?
C63 C64 1.515(5) . ?
C62 H62 0.9500 . ?
C62 C61 1.376(6) . ?
C61 H61 0.9500 . ?
C61 C60 1.376(6) . ?
C60 H60 0.9500 . ?
C60 C59 1.400(5) . ?
C59 C67 1.526(6) . ?
C67 H67 1.0000 . ?
C67 C68 1.535(6) . ?
C67 C69 1.532(6) . ?
C68 H68A 0.9800 . ?
C68 H68B 0.9800 . ?
C68 H68C 0.9800 . ?
C69 H69A 0.9800 . ?
C69 H69B 0.9800 . ?
C69 H69C 0.9800 . ?
C64 H64 1.0000 . ?
C64 C65 1.528(6) . ?
C64 C66 1.522(6) . ?
C65 H65A 0.9800 . ?
C65 H65B 0.9800 . ?
C65 H65C 0.9800 . ?
C66 H66A 0.9800 . ?
C66 H66B 0.9800 . ?
C66 H66C 0.9800 . ?
C51 C52 1.498(5) . ?
C52 C57 1.389(5) . ?
C52 C53 1.389(5) . ?
C57 H57 0.9500 . ?
C57 C56 1.386(6) . ?
C56 H56 0.9500 . ?
C56 C55 1.389(7) . ?
C55 H55 0.9500 . ?
C55 C54 1.377(7) . ?
C54 H54 0.9500 . ?
C54 C53 1.392(6) . ?
C53 H53 0.9500 . ?
C50 C89 1.529(5) . ?
C49 H49 0.9500 . ?
C49 C48 1.322(5) . ?
C48 H48 0.9500 . ?
C89 C90 1.393(5) . ?
C89 C94 1.408(5) . ?
C90 H90 0.9500 . ?
C90 C91 1.392(6) . ?
C91 H91 0.9500 . ?
C91 C92 1.380(7) . ?
C92 H92 0.9500 . ?
C92 C93 1.378(7) . ?
C93 H93 0.9500 . ?
C93 C94 1.377(6) . ?
C94 H94 0.9500 . ?
C70 C71 1.490(5) . ?
C71 C72 1.391(5) . ?
C71 C76 1.391(5) . ?
C72 H72 0.9500 . ?
C72 C73 1.392(5) . ?
C73 H73 0.9500 . ?
C73 C74 1.377(6) . ?
C74 H74 0.9500 . ?
C74 C75 1.378(7) . ?
C75 H75 0.9500 . ?
C75 C76 1.384(5) . ?
C76 H76 0.9500 . ?
C77 C82 1.409(5) . ?
C77 C78 1.405(5) . ?
C82 C81 1.397(5) . ?
C82 C84 1.515(5) . ?
C81 H81 0.9500 . ?
C81 C80 1.382(6) . ?
C80 H80 0.9500 . ?
C80 C79 1.374(6) . ?
C79 H79 0.9500 . ?
C79 C78 1.399(5) . ?
C78 C86 1.507(5) . ?
C86 H86 1.0000 . ?
C86 C88 1.533(6) . ?
C86 C87 1.528(6) . ?
C88 H88A 0.9800 . ?
C88 H88B 0.9800 . ?
C88 H88C 0.9800 . ?
C87 H87A 0.9800 . ?
C87 H87B 0.9800 . ?
C87 H87C 0.9800 . ?
C84 H84 1.0000 . ?
C84 C83 1.526(6) . ?
C84 C85 1.522(6) . ?
C83 H83A 0.9800 . ?
C83 H83B 0.9800 . ?
C83 H83C 0.9800 . ?
C85 H85A 0.9800 . ?
C85 H85B 0.9800 . ?
C85 H85C 0.9800 . ?
